data_2019113
loop_
_publ_author_name
'Granifo, Juan'
'Gavi\~no, Rub\'en'
'Freire, Eleonora'
'Baggio, Ricardo'

_publ_section_title
;
 The supramolecular structure of a cadmium complex with the new
 functionalized terpyridine ligand
 4'-[4-(pyrimidin-5-yl)phenyl]-2,2':6',2''-terpyridine (<i>L</i>1):
 aqua(<i>L</i>1-\k^3^<i>N</i>,<i>N</i>',<i>N</i>'')(nitrato-\k^2^<i>O</i>,<i>O</i>')(nitrato-\k<i>O</i>)cadmium(II)
 dihydrate
;
_journal_coeditor_code YF3039
_journal_issue 8
_journal_name_full 'Acta Crystallographica Section C'
_journal_page_first 822
_journal_page_last 825
_journal_paper_doi 10.1107/S0108270113017356
_journal_volume 69
_journal_year 2013
_chemical_formula_iupac '[Cd (N O3)2 (C25 H17 N5) (H2 O)] , 2H2 O'
_chemical_formula_moiety 'C25 H19 Cd N7 O7, 2(H2 O)'
_chemical_formula_sum 'C25 H23 Cd N7 O9'
_chemical_formula_weight 677.90
_chemical_name_systematic
'Aqua(nitrato-\k^2^<i>O</i>,<i>O</i>')(nitrato-\k<i>O</i>){4'-[4-(pyrimidin-5-yl)phenyl]-2,2':6',2''-terpyridine-\k^3^<i>N</i>,<i>N</i>',<i>N</i>''}cadmium(II) dihydrate'
_space_group_IT_number 14
_symmetry_cell_setting monoclinic
_symmetry_space_group_name_Hall '-P 2ybc'
_symmetry_space_group_name_H-M 'P 1 21/c 1'
_atom_sites_solution_hydrogens geom
_atom_sites_solution_primary direct
_atom_sites_solution_secondary difmap
_audit_creation_method SHELXL97
_cell_angle_alpha 90.00
_cell_angle_beta 96.281(4)
_cell_angle_gamma 90.00
_cell_formula_units_Z 4
_cell_length_a 7.9422(4)
_cell_length_b 22.0793(11)
_cell_length_c 15.5923(7)
_cell_measurement_temperature 294(2)
_cell_volume 2717.8(2)
_computing_cell_refinement 'CrysAlis PRO (Oxford Diffraction, 2009)'
_computing_data_collection 'CrysAlis PRO (Oxford Diffraction, 2009)'
_computing_data_reduction 'CrysAlis PRO (Oxford Diffraction, 2009)'
_computing_molecular_graphics 'SHELXTL (Sheldrick, 2008)'
_computing_publication_material
;
SHELXL97 (Sheldrick, 2008) and PLATON (Spek, 2009)
;
_computing_structure_refinement 'SHELXL97 (Sheldrick, 2008)'
_computing_structure_solution 'SHELXS97 (Sheldrick, 2008)'
_diffrn_ambient_temperature 294(2)
_diffrn_measured_fraction_theta_full 0.997
_diffrn_measured_fraction_theta_max 0.890
_diffrn_measurement_device_type 'Oxford Gemini S Ultra CCD area-detector'
_diffrn_measurement_method '\w scans, thick slices'
_diffrn_radiation_monochromator graphite
_diffrn_radiation_source 'fine-focus sealed tube'
_diffrn_radiation_type MoK\a
_diffrn_radiation_wavelength 0.71073
_diffrn_reflns_av_R_equivalents 0.0606
_diffrn_reflns_av_sigmaI/netI 0.1011
_diffrn_reflns_limit_h_max 10
_diffrn_reflns_limit_h_min -10
_diffrn_reflns_limit_k_max 28
_diffrn_reflns_limit_k_min -25
_diffrn_reflns_limit_l_max 19
_diffrn_reflns_limit_l_min -20
_diffrn_reflns_number 14498
_diffrn_reflns_theta_full 25.00
_diffrn_reflns_theta_max 28.74
_diffrn_reflns_theta_min 3.54
_exptl_absorpt_coefficient_mu 0.870
_exptl_absorpt_correction_T_max 0.92
_exptl_absorpt_correction_T_min 0.88
_exptl_absorpt_correction_type multi-scan
_exptl_absorpt_process_details '(CrysAlis PRO; Oxford Diffraction, 2009)'
_exptl_crystal_colour 'light yellow'
_exptl_crystal_density_diffrn 1.657
_exptl_crystal_density_method 'not measured'
_exptl_crystal_description prism
_exptl_crystal_F_000 1368
_exptl_crystal_size_max 0.36
_exptl_crystal_size_mid 0.12
_exptl_crystal_size_min 0.10
_refine_diff_density_max 0.562
_refine_diff_density_min -0.559
_refine_ls_extinction_method none
_refine_ls_goodness_of_fit_ref 1.004
_refine_ls_hydrogen_treatment mixed
_refine_ls_matrix_type full
_refine_ls_number_parameters 394
_refine_ls_number_reflns 6278
_refine_ls_number_restraints 14
_refine_ls_restrained_S_all 1.008
_refine_ls_R_factor_all 0.1279
_refine_ls_R_factor_gt 0.0590
_refine_ls_shift/su_max 0.001
_refine_ls_shift/su_mean 0.000
_refine_ls_structure_factor_coef Fsqd
_refine_ls_weighting_details 'calc w = 1/[\s^2^(Fo^2^)+(0.0478P)^2^] where P=(Fo^2^+2Fc^2^)/3'
_refine_ls_weighting_scheme calc
_refine_ls_wR_factor_gt 0.1122
_refine_ls_wR_factor_ref 0.1418
_reflns_number_gt 3447
_reflns_number_total 6278
_reflns_threshold_expression I>2\s(I)
_cod_data_source_file yf3039.cif
_cod_data_source_block I
_cod_original_sg_symbol_H-M 'P 21/c'
_cod_database_code 2019113
_cod_database_fobs_code 2019113

loop_
_symmetry_equiv_pos_as_xyz
'x, y, z'
'-x, y+1/2, -z+1/2'
'-x, -y, -z'
'x, -y-1/2, z-1/2'

loop_
_atom_site_type_symbol
_atom_site_label
_atom_site_fract_x
_atom_site_fract_y
_atom_site_fract_z
_atom_site_U_iso_or_equiv
_atom_site_adp_type
_atom_site_calc_flag
_atom_site_refinement_flags
_atom_site_occupancy
_atom_site_symmetry_multiplicity
Cd Cd1 0.45706(5) 0.332305(18) 0.34623(3) 0.04502(16) Uani d DU 1 1
N N11 0.5691(5) 0.2572(2) 0.2589(3) 0.0419(11) Uani d . 1 1
N N21 0.4013(5) 0.23553(19) 0.3951(3) 0.0373(10) Uani d . 1 1
N N31 0.3283(6) 0.3378(2) 0.4749(3) 0.0500(12) Uani d . 1 1
N N41 0.1268(5) -0.2189(2) 0.5714(3) 0.0478(12) Uani d . 1 1
N N51 0.0042(6) -0.1683(2) 0.6832(3) 0.0526(12) Uani d . 1 1
C C11 0.6514(7) 0.2706(3) 0.1915(4) 0.0495(14) Uani d . 1 1
H H11 0.6755 0.3111 0.1813 0.059 Uiso calc R 1 1
C C21 0.7024(8) 0.2277(3) 0.1365(4) 0.0553(16) Uani d . 1 1
H H21 0.7631 0.2385 0.0911 0.066 Uiso calc R 1 1
C C31 0.6622(7) 0.1690(3) 0.1497(4) 0.0514(15) Uani d . 1 1
H H31 0.6926 0.1390 0.1124 0.062 Uiso calc R 1 1
C C41 0.5760(7) 0.1538(3) 0.2190(3) 0.0450(14) Uani d . 1 1
H H41 0.5477 0.1138 0.2290 0.054 Uiso calc R 1 1
C C51 0.5323(6) 0.1997(2) 0.2733(3) 0.0347(12) Uani d . 1 1
C C61 0.4454(6) 0.1870(2) 0.3506(3) 0.0339(11) Uani d . 1 1
C C71 0.4155(6) 0.1289(2) 0.3807(3) 0.0375(12) Uani d . 1 1
H H71 0.4453 0.0953 0.3497 0.045 Uiso calc R 1 1
C C81 0.3415(6) 0.1208(2) 0.4566(3) 0.0345(12) Uani d . 1 1
C C91 0.3005(6) 0.1727(2) 0.5011(3) 0.0390(12) Uani d . 1 1
H H91 0.2527 0.1693 0.5528 0.047 Uiso calc R 1 1
C C101 0.3313(6) 0.2291(2) 0.4679(3) 0.0353(12) Uani d . 1 1
C C111 0.2811(6) 0.2861(2) 0.5106(3) 0.0383(12) Uani d . 1 1
C C121 0.1982(7) 0.2866(3) 0.5823(4) 0.0531(15) Uani d . 1 1
H H121 0.1682 0.2502 0.6065 0.064 Uiso calc R 1 1
C C131 0.1584(8) 0.3405(3) 0.6195(4) 0.0607(17) Uani d . 1 1
H H131 0.1007 0.3412 0.6683 0.073 Uiso calc R 1 1
C C141 0.2055(9) 0.3924(3) 0.5828(4) 0.0696(19) Uani d . 1 1
H H141 0.1799 0.4297 0.6058 0.084 Uiso calc R 1 1
C C151 0.2908(9) 0.3895(3) 0.5120(4) 0.0661(18) Uani d . 1 1
H H151 0.3245 0.4256 0.4882 0.079 Uiso calc R 1 1
C C161 0.3035(6) 0.0601(2) 0.4894(3) 0.0339(12) Uani d . 1 1
C C171 0.2946(6) 0.0496(2) 0.5762(4) 0.0436(13) Uani d . 1 1
H H171 0.3232 0.0806 0.6155 0.052 Uiso calc R 1 1
C C181 0.2447(6) -0.0052(3) 0.6060(3) 0.0433(13) Uani d . 1 1
H H181 0.2408 -0.0108 0.6649 0.052 Uiso calc R 1 1
C C191 0.1995(6) -0.0528(2) 0.5489(3) 0.0346(12) Uani d . 1 1
C C201 0.2112(7) -0.0430(2) 0.4611(3) 0.0428(13) Uani d . 1 1
H H201 0.1827 -0.0739 0.4217 0.051 Uiso calc R 1 1
C C211 0.2649(6) 0.0120(3) 0.4329(3) 0.0434(13) Uani d . 1 1
H H211 0.2757 0.0173 0.3746 0.052 Uiso calc R 1 1
C C221 0.1416(6) -0.1113(2) 0.5808(3) 0.0342(12) Uani d . 1 1
C C231 0.1740(6) -0.1655(3) 0.5426(3) 0.0419(13) Uani d . 1 1
H H231 0.2320 -0.1649 0.4939 0.050 Uiso calc R 1 1
C C241 0.0435(7) -0.2170(3) 0.6405(4) 0.0513(16) Uani d . 1 1
H H241 0.0090 -0.2540 0.6612 0.062 Uiso calc R 1 1
C C251 0.0540(6) -0.1161(3) 0.6518(3) 0.0444(13) Uani d . 1 1
H H251 0.0280 -0.0806 0.6796 0.053 Uiso calc R 1 1
O O12 0.6046(7) 0.4094(2) 0.2593(3) 0.0863(14) Uani d U 1 1
O O22 0.4395(7) 0.4408(2) 0.3442(4) 0.1045(18) Uani d U 1 1
N N12 0.5409(7) 0.4529(3) 0.2918(4) 0.0640(15) Uani d . 1 1
O O32 0.5704(6) 0.5053(2) 0.2741(3) 0.0795(14) Uani d . 1 1
O O23 0.2574(7) 0.3285(3) 0.2231(3) 0.0920(17) Uani d U 1 1
O O33 0.0883(9) 0.3624(3) 0.3024(5) 0.134(2) Uani d . 1 1
N N13 0.1169(9) 0.3481(3) 0.2301(4) 0.0697(16) Uani d . 1 1
O O13 0.0075(6) 0.3499(3) 0.1702(4) 0.110(2) Uani d . 1 1
O O1W 0.7171(6) 0.3363(2) 0.4303(4) 0.0774(14) Uani d DU 1 1
H H1WA 0.791(3) 0.3615(19) 0.418(4) 0.093 Uiso d D 1 1
H H1WB 0.770(4) 0.3037(9) 0.443(4) 0.093 Uiso d D 1 1
O O2W 0.8116(13) 0.4759(4) 0.6262(7) 0.125(4) Uani d P 0.60 1
O O3W 0.8423(11) 0.4462(3) 0.4602(6) 0.138(3) Uani d P 0.75 1
O O4W 1.0571(12) 0.5145(4) 0.7217(7) 0.131(4) Uani d P 0.65 1

loop_
_atom_site_aniso_label
_atom_site_aniso_U_11
_atom_site_aniso_U_22
_atom_site_aniso_U_33
_atom_site_aniso_U_12
_atom_site_aniso_U_13
_atom_site_aniso_U_23
Cd1 0.0645(3) 0.0310(2) 0.0411(2) 0.0020(2) 0.01241(18) 0.00396(19)
N11 0.052(3) 0.037(3) 0.038(3) -0.001(2) 0.010(2) 0.003(2)
N21 0.044(2) 0.033(3) 0.036(2) 0.004(2) 0.004(2) 0.001(2)
N31 0.077(3) 0.033(3) 0.042(3) 0.012(2) 0.014(2) -0.002(2)
N41 0.056(3) 0.031(3) 0.056(3) -0.004(2) 0.006(2) 0.005(2)
N51 0.052(3) 0.054(4) 0.054(3) -0.007(3) 0.014(2) 0.015(3)
C11 0.067(4) 0.037(4) 0.047(4) -0.003(3) 0.019(3) 0.004(3)
C21 0.076(4) 0.055(4) 0.039(3) 0.007(3) 0.024(3) 0.009(3)
C31 0.071(4) 0.044(4) 0.042(3) 0.006(3) 0.020(3) -0.001(3)
C41 0.058(3) 0.036(3) 0.042(3) 0.000(3) 0.010(3) -0.001(2)
C51 0.038(3) 0.038(3) 0.029(3) -0.003(2) 0.005(2) 0.005(2)
C61 0.033(2) 0.031(3) 0.038(3) 0.002(2) 0.004(2) 0.001(2)
C71 0.039(3) 0.033(3) 0.042(3) 0.002(2) 0.009(2) -0.002(2)
C81 0.038(3) 0.031(3) 0.035(3) 0.004(2) 0.003(2) 0.002(2)
C91 0.049(3) 0.037(3) 0.032(3) 0.000(3) 0.010(2) 0.002(2)
C101 0.040(3) 0.031(3) 0.035(3) 0.002(2) 0.004(2) -0.002(2)
C111 0.044(3) 0.036(3) 0.036(3) 0.008(2) 0.007(2) 0.000(2)
C121 0.069(4) 0.043(4) 0.051(4) -0.002(3) 0.022(3) 0.001(3)
C131 0.075(4) 0.055(5) 0.057(4) 0.007(3) 0.027(3) -0.005(3)
C141 0.099(5) 0.050(5) 0.062(5) 0.017(4) 0.022(4) -0.012(4)
C151 0.104(5) 0.034(4) 0.064(4) 0.012(4) 0.030(4) 0.007(3)
C161 0.038(3) 0.027(3) 0.037(3) -0.001(2) 0.007(2) 0.001(2)
C171 0.055(3) 0.031(3) 0.045(3) -0.005(3) 0.006(3) -0.002(3)
C181 0.058(3) 0.041(3) 0.031(3) -0.004(3) 0.005(2) 0.006(3)
C191 0.036(3) 0.029(3) 0.040(3) 0.000(2) 0.007(2) 0.006(2)
C201 0.060(3) 0.031(3) 0.038(3) -0.005(3) 0.009(3) 0.000(2)
C211 0.060(3) 0.041(4) 0.031(3) 0.001(3) 0.014(3) 0.001(2)
C221 0.037(3) 0.032(3) 0.033(3) -0.001(2) 0.000(2) 0.005(2)
C231 0.047(3) 0.038(3) 0.042(3) -0.002(3) 0.008(2) 0.003(3)
C241 0.054(3) 0.044(4) 0.053(4) -0.011(3) -0.004(3) 0.014(3)
C251 0.047(3) 0.045(4) 0.042(3) 0.000(3) 0.010(3) 0.006(3)
O12 0.123(4) 0.045(3) 0.093(4) 0.009(3) 0.022(3) 0.008(3)
O22 0.142(5) 0.056(3) 0.126(5) 0.003(3) 0.062(4) 0.027(3)
N12 0.083(4) 0.046(4) 0.063(4) -0.003(3) 0.010(3) 0.011(3)
O32 0.116(4) 0.034(3) 0.089(3) -0.012(3) 0.015(3) 0.015(3)
O23 0.084(3) 0.110(5) 0.077(4) 0.037(3) -0.011(3) -0.008(3)
O33 0.179(7) 0.134(6) 0.094(5) 0.009(5) 0.033(5) -0.019(4)
N13 0.097(5) 0.060(4) 0.054(4) 0.004(3) 0.014(4) 0.012(3)
O13 0.072(3) 0.145(6) 0.106(5) 0.007(3) -0.019(3) 0.034(4)
O1W 0.090(3) 0.054(3) 0.084(3) 0.004(2) -0.008(3) -0.004(3)
O2W 0.163(9) 0.082(7) 0.138(9) 0.053(6) 0.059(7) 0.022(6)
O3W 0.161(7) 0.066(6) 0.173(9) -0.025(5) -0.042(7) 0.013(6)
O4W 0.128(7) 0.098(8) 0.181(10) 0.016(6) 0.084(7) 0.007(7)

loop_
_atom_type_symbol
_atom_type_description
_atom_type_scat_dispersion_real
_atom_type_scat_dispersion_imag
_atom_type_scat_source
C C 0.0033 0.0016 'International Tables Vol C Tables 4.2.6.8 and 6.1.1.4'
H H 0.0000 0.0000 'International Tables Vol C Tables 4.2.6.8 and 6.1.1.4'
N N 0.0061 0.0033 'International Tables Vol C Tables 4.2.6.8 and 6.1.1.4'
O O 0.0106 0.0060 'International Tables Vol C Tables 4.2.6.8 and 6.1.1.4'
S S 0.1246 0.1234 'International Tables Vol C Tables 4.2.6.8 and 6.1.1.4'
Zn Zn 0.2839 1.4301 'International Tables Vol C Tables 4.2.6.8 and 6.1.1.4'

loop_
_geom_angle_atom_site_label_1
_geom_angle_atom_site_label_2
_geom_angle_atom_site_label_3
_geom_angle
O1W Cd1 N21 92.25(15)
O1W Cd1 N31 87.67(18)
N21 Cd1 N31 69.67(15)
O1W Cd1 O23 160.0(2)
N21 Cd1 O23 95.66(17)
N31 Cd1 O23 112.35(18)
O1W Cd1 N11 89.08(17)
N21 Cd1 N11 69.15(15)
N31 Cd1 N11 138.52(16)
O23 Cd1 N11 76.66(17)
O1W Cd1 O22 90.95(18)
N21 Cd1 O22 155.24(18)
N31 Cd1 O22 85.95(18)
O23 Cd1 O22 89.5(2)
N11 Cd1 O22 135.46(18)
O1W Cd1 O12 80.93(18)
N21 Cd1 O12 154.84(17)
N31 Cd1 O12 133.55(17)
O23 Cd1 O12 84.14(19)
N11 Cd1 O12 86.45(17)
O22 Cd1 O12 49.73(17)
C51 N11 C11 118.8(5)
C51 N11 Cd1 117.8(3)
C11 N11 Cd1 123.0(4)
C101 N21 C61 120.9(5)
C101 N21 Cd1 119.4(3)
C61 N21 Cd1 119.6(3)
C151 N31 C111 117.7(5)
C151 N31 Cd1 123.7(4)
C111 N31 Cd1 118.5(4)
C241 N41 C231 115.6(5)
C241 N51 C251 115.1(5)
N11 C11 C21 123.1(6)
N11 C11 H11 118.5
C21 C11 H11 118.5
C31 C21 C11 118.4(6)
C31 C21 H21 120.8
C11 C21 H21 120.8
C21 C31 C41 119.7(5)
C21 C31 H31 120.1
C41 C31 H31 120.1
C31 C41 C51 118.6(5)
C31 C41 H41 120.7
C51 C41 H41 120.7
N11 C51 C41 121.4(5)
N11 C51 C61 116.7(5)
C41 C51 C61 121.9(5)
N21 C61 C71 119.8(5)
N21 C61 C51 116.2(5)
C71 C61 C51 124.0(5)
C81 C71 C61 120.5(5)
C81 C71 H71 119.7
C61 C71 H71 119.7
C71 C81 C91 117.5(5)
C71 C81 C161 122.3(5)
C91 C81 C161 120.3(5)
C101 C91 C81 119.5(5)
C101 C91 H91 120.2
C81 C91 H91 120.2
N21 C101 C91 121.7(5)
N21 C101 C111 116.6(5)
C91 C101 C111 121.6(5)
N31 C111 C121 121.1(5)
N31 C111 C101 115.5(5)
C121 C111 C101 123.4(5)
C111 C121 C131 120.6(6)
C111 C121 H121 119.7
C131 C121 H121 119.7
C141 C131 C121 117.9(6)
C141 C131 H131 121.1
C121 C131 H131 121.1
C131 C141 C151 119.4(6)
C131 C141 H141 120.3
C151 C141 H141 120.3
N31 C151 C141 123.3(6)
N31 C151 H151 118.4
C141 C151 H151 118.4
C171 C161 C211 117.4(5)
C171 C161 C81 121.7(5)
C211 C161 C81 120.7(5)
C181 C171 C161 121.8(5)
C181 C171 H171 119.1
C161 C171 H171 119.1
C171 C181 C191 120.7(5)
C171 C181 H181 119.6
C191 C181 H181 119.6
C201 C191 C181 117.9(5)
C201 C191 C221 121.4(5)
C181 C191 C221 120.7(5)
C211 C201 C191 120.4(5)
C211 C201 H201 119.8
C191 C201 H201 119.8
C201 C211 C161 121.7(5)
C201 C211 H211 119.2
C161 C211 H211 119.2
C231 C221 C251 114.6(5)
C231 C221 C191 122.5(5)
C251 C221 C191 122.9(5)
N41 C231 C221 123.6(5)
N41 C231 H231 118.2
C221 C231 H231 118.2
N51 C241 N41 127.1(6)
N51 C241 H241 116.5
N41 C241 H241 116.5
N51 C251 C221 124.1(5)
N51 C251 H251 118.0
C221 C251 H251 118.0
N12 O12 Cd1 94.0(4)
N12 O22 Cd1 100.6(4)
O32 N12 O12 123.7(6)
O32 N12 O22 120.7(6)
O12 N12 O22 115.6(6)
N13 O23 Cd1 117.3(5)
O13 N13 O23 122.4(7)
O13 N13 O33 121.2(8)
O23 N13 O33 116.3(7)
Cd1 O1W H1WA 119(3)
Cd1 O1W H1WB 119(3)
H1WA O1W H1WB 105.9(17)

loop_
_geom_bond_atom_site_label_1
_geom_bond_atom_site_label_2
_geom_bond_distance
_geom_bond_publ_flag
Cd1 O1W 2.324(4) y
Cd1 N21 2.327(4) y
Cd1 N31 2.352(5) y
Cd1 O23 2.354(5) y
Cd1 N11 2.379(4) y
Cd1 O22 2.400(5) y
Cd1 O12 2.540(5) y
N11 C51 1.328(6) ?
N11 C11 1.330(7) ?
N21 C101 1.325(6) ?
N21 C61 1.343(6) ?
N31 C151 1.328(7) ?
N31 C111 1.343(7) ?
N41 C241 1.325(7) ?
N41 C231 1.329(6) ?
N51 C241 1.318(7) ?
N51 C251 1.331(7) ?
C11 C21 1.370(8) ?
C11 H11 0.9300 ?
C21 C31 1.356(8) ?
C21 H21 0.9300 ?
C31 C41 1.382(7) ?
C31 H31 0.9300 ?
C41 C51 1.388(7) ?
C41 H41 0.9300 ?
C51 C61 1.481(7) ?
C61 C71 1.395(7) ?
C71 C81 1.389(7) ?
C71 H71 0.9300 ?
C81 C91 1.397(7) ?
C81 C161 1.478(7) ?
C91 C101 1.381(7) ?
C91 H91 0.9300 ?
C101 C111 1.497(7) ?
C111 C121 1.358(7) ?
C121 C131 1.374(8) ?
C121 H121 0.9300 ?
C131 C141 1.352(9) ?
C131 H131 0.9300 ?
C141 C151 1.358(9) ?
C141 H141 0.9300 ?
C151 H151 0.9300 ?
C161 C171 1.382(7) ?
C161 C211 1.392(7) ?
C171 C181 1.371(7) ?
C171 H171 0.9300 ?
C181 C191 1.398(7) ?
C181 H181 0.9300 ?
C191 C201 1.398(7) ?
C191 C221 1.475(7) ?
C201 C211 1.376(7) ?
C201 H201 0.9300 ?
C211 H211 0.9300 ?
C221 C231 1.375(7) ?
C221 C251 1.375(7) ?
C231 H231 0.9300 ?
C241 H241 0.9300 ?
C251 H251 0.9300 ?
O12 N12 1.222(7) ?
O22 N12 1.237(7) ?
O32 N12 1.218(7) ?
O23 N13 1.213(7) ?
O33 N13 1.216(7) ?
O13 N13 1.205(7) ?
O1W H1WA 0.846(10) ?
O1W H1WB 0.847(10) ?

loop_
_geom_contact_atom_site_label_1
_geom_contact_atom_site_label_2
_geom_contact_distance
_geom_contact_publ_flag
Cd1 O33 3.008(4) yes

loop_
_geom_hbond_atom_site_label_D
_geom_hbond_atom_site_label_H
_geom_hbond_atom_site_label_A
_geom_hbond_site_symmetry_A
_geom_hbond_distance_DH
_geom_hbond_distance_HA
_geom_hbond_distance_DA
_geom_hbond_angle_DHA
O1W H1WB N41 3_656 0.85(3) 2.07(2) 2.875(6) 160(6)
C241 H241 O33 3_556 0.93 2.60 3.521(9) 172
O1W H1WA O3W . 0.85(4) 2.01(4) 2.644(8) 131(4)
C41 H41 O32 2_645 0.93 2.57 3.484(8) 168
C121 H121 O23 4_566 0.93 2.56 3.358(9) 144
C131 H131 N51 2_556 0.93 2.55 3.470(8) 168
C201 H201 O13 2_545 0.93 2.59 3.467(8) 158
